data_4340978
loop_
_publ_author_name
'Boyde, Nicholas C.'
'Chmely, Stephen C.'
'Hanusa, Timothy P.'
'Rheingold, Arnold L.'
'Brennessel, William W.'

_publ_section_title
;
 Structural distortions in M[E(SiMe&#x2083;)&#x2082;]&#x2083; complexes (M
 = group 15, f-element; E = N, CH): is three a crowd?
;
_journal_issue 18
_journal_name_full 'Inorganic chemistry'
_journal_page_first 9703
_journal_page_last 9714
_journal_paper_doi 10.1021/ic501232z
_journal_volume 53
_journal_year 2014
_chemical_formula_moiety 'C20 H54 N3 Sb Si6, 0.5(C2 H19 N Si2)'
_chemical_formula_sum 'C21 H63.5 N3.5 Sb Si7'
_chemical_formula_weight 683.63
_chemical_name_common hannb01
_chemical_name_systematic
; 
 ? 
;
_space_group_crystal_system trigonal
_space_group_IT_number 147
_space_group_name_Hall '-P 3'
_space_group_name_H-M_alt 'P -3'
_symmetry_space_group_name_Hall '-P 3'
_symmetry_space_group_name_H-M 'P -3'
_atom_sites_solution_hydrogens geom
_atom_sites_solution_primary direct
_atom_sites_solution_secondary difmap
_audit_creation_method SHELXL-2013
_cell_angle_alpha 90
_cell_angle_beta 90
_cell_angle_gamma 120
_cell_formula_units_Z 2
_cell_length_a 16.0906(10)
_cell_length_b 16.0906(10)
_cell_length_c 8.4214(5)
_cell_measurement_reflns_used 3989
_cell_measurement_temperature 100.0(5)
_cell_measurement_theta_max 29.46
_cell_measurement_theta_min 2.53
_cell_volume 1888.2(2)
_computing_cell_refinement 'SAINT (Bruker, 2013)'
_computing_data_collection 'APEX2 (Bruker, 2013)'
_computing_data_reduction 'SAINT (Bruker, 2013)'
_computing_molecular_graphics 'SHELXTL (Sheldrick, 2008)'
_computing_publication_material 'SHELXTL (Sheldrick, 2008)'
_computing_structure_refinement 'SHELXL-2013 (Sheldrick, 2013)'
_computing_structure_solution 'SIR2011 (Burla et al., 2012)'
_diffrn_ambient_temperature 100.0(5)
_diffrn_measured_fraction_theta_full 0.999
_diffrn_measured_fraction_theta_max 0.999
_diffrn_measurement_device_type 'Bruker SMART APEX II CCD platform'
_diffrn_measurement_method '\w scans'
_diffrn_radiation_type MoK\a
_diffrn_radiation_wavelength 0.71073
_diffrn_reflns_av_R_equivalents 0.0606
_diffrn_reflns_av_unetI/netI 0.0368
_diffrn_reflns_Laue_measured_fraction_full 0.999
_diffrn_reflns_Laue_measured_fraction_max 0.999
_diffrn_reflns_limit_h_max 25
_diffrn_reflns_limit_h_min -25
_diffrn_reflns_limit_k_max 25
_diffrn_reflns_limit_k_min -25
_diffrn_reflns_limit_l_max 13
_diffrn_reflns_limit_l_min -13
_diffrn_reflns_number 37899
_diffrn_reflns_point_group_measured_fraction_full 0.999
_diffrn_reflns_point_group_measured_fraction_max 0.999
_diffrn_reflns_theta_full 33.730
_diffrn_reflns_theta_max 33.724
_diffrn_reflns_theta_min 2.418
_diffrn_source 'fine-focus sealed tube'
_exptl_absorpt_coefficient_mu 0.968
_exptl_absorpt_correction_T_max 0.7467
_exptl_absorpt_correction_T_min 0.6419
_exptl_absorpt_correction_type multi-scan
_exptl_absorpt_process_details 'SADABS (Sheldrick, 2012)'
_exptl_crystal_colour 'pale yellow'
_exptl_crystal_density_diffrn 1.202
_exptl_crystal_description block
_exptl_crystal_F_000 726
_exptl_crystal_size_max 0.24
_exptl_crystal_size_mid 0.22
_exptl_crystal_size_min 0.16
_refine_diff_density_max 1.987
_refine_diff_density_min -0.990
_refine_diff_density_rms 0.121
_refine_ls_extinction_method none
_refine_ls_goodness_of_fit_ref 1.039
_refine_ls_hydrogen_treatment constr
_refine_ls_matrix_type full
_refine_ls_number_parameters 157
_refine_ls_number_reflns 5043
_refine_ls_number_restraints 77
_refine_ls_restrained_S_all 1.044
_refine_ls_R_factor_all 0.0715
_refine_ls_R_factor_gt 0.0596
_refine_ls_shift/su_max 0.000
_refine_ls_shift/su_mean 0.000
_refine_ls_structure_factor_coef Fsqd
_refine_ls_weighting_details 'w=1/[\s^2^(Fo^2^)+(0.1004P)^2^+1.4255P] where P=(Fo^2^+2Fc^2^)/3'
_refine_ls_weighting_scheme calc
_refine_ls_wR_factor_gt 0.1522
_refine_ls_wR_factor_ref 0.1635
_reflns_Friedel_coverage 0.000
_reflns_number_gt 4407
_reflns_number_total 5043
_reflns_threshold_expression 'I > 2\s(I)'
_cod_data_source_file ic501232z_si_002.cif
_cod_data_source_block hannb01
_cod_depositor_comments 'Adding full bibliography for 4340976--4340978.cif.'
_cod_original_cell_volume 1888.2(3)
_cod_original_formula_sum 'C21 H63.50 N3.50 Sb Si7'
_cod_database_code 4340978
_shelx_space_group_comment
; 
The symmetry employed for this shelxl refinement is uniquely defined 
by the following loop, which should always be used as a source of 
symmetry information in preference to the above space-group names. 
They are only intended as comments. 
;
_shelx_estimated_absorpt_t_min 0.801
_shelx_estimated_absorpt_t_max 0.861

loop_
_space_group_symop_operation_xyz
'x, y, z'
'-y, x-y, z'
'-x+y, -x, z'
'-x, -y, -z'
'y, -x+y, -z'
'x-y, x, -z'

loop_
_atom_site_label
_atom_site_type_symbol
_atom_site_fract_x
_atom_site_fract_y
_atom_site_fract_z
_atom_site_U_iso_or_equiv
_atom_site_adp_type
_atom_site_occupancy
_atom_site_site_symmetry_order
_atom_site_calc_flag
_atom_site_refinement_flags_posn
_atom_site_refinement_flags_adp
_atom_site_refinement_flags_occupancy
_atom_site_disorder_assembly
_atom_site_disorder_group
Sb1 Sb 0.6667 0.3333 0.85771(6) 0.02521(11) Uani 0.821(2) 3 d DS T P A 1
N1 N 0.7435(5) 0.4696(2) 0.7523(8) 0.0318(8) Uani 0.821(2) 1 d D . P A 1
Si1 Si 0.84046(16) 0.54515(13) 0.8773(3) 0.0444(4) Uani 0.821(2) 1 d D . P A 1
C1 C 0.9565(5) 0.6064(7) 0.7611(11) 0.073(2) Uani 0.821(2) 1 d D . P A 1
H1A H 0.9665 0.5578 0.7081 0.109 Uiso 0.821(2) 1 calc R U P A 1
H1B H 1.0100 0.6441 0.8336 0.109 Uiso 0.821(2) 1 calc R U P A 1
H1C H 0.9531 0.6489 0.6813 0.109 Uiso 0.821(2) 1 calc R U P A 1
C2 C 0.8584(7) 0.4785(7) 1.0417(11) 0.075(2) Uani 0.821(2) 1 d D . P A 1
H2A H 0.8663 0.4265 0.9975 0.112 Uiso 0.821(2) 1 calc R U P A 1
H2B H 0.8024 0.4514 1.1121 0.112 Uiso 0.821(2) 1 calc R U P A 1
H2C H 0.9159 0.5224 1.1021 0.112 Uiso 0.821(2) 1 calc R U P A 1
C3 C 0.8272(7) 0.6403(7) 0.9742(15) 0.088(3) Uani 0.821(2) 1 d D . P A 1
H3A H 0.8157 0.6773 0.8936 0.132 Uiso 0.821(2) 1 calc R U P A 1
H3B H 0.8860 0.6830 1.0328 0.132 Uiso 0.821(2) 1 calc R U P A 1
H3C H 0.7729 0.6114 1.0480 0.132 Uiso 0.821(2) 1 calc R U P A 1
Si2 Si 0.70342(14) 0.52354(13) 0.6143(2) 0.0415(3) Uani 0.821(2) 1 d D . P A 1
C4 C 0.8072(7) 0.6240(6) 0.5098(12) 0.069(2) Uani 0.821(2) 1 d . . P A 1
H4A H 0.8456 0.5999 0.4584 0.104 Uiso 0.821(2) 1 calc R U P A 1
H4B H 0.8470 0.6739 0.5867 0.104 Uiso 0.821(2) 1 calc R U P A 1
H4C H 0.7835 0.6511 0.4293 0.104 Uiso 0.821(2) 1 calc R U P A 1
C5 C 0.6262(5) 0.4407(5) 0.4596(9) 0.0565(15) Uani 0.821(2) 1 d . . P A 1
H5A H 0.6594 0.4109 0.4080 0.085 Uiso 0.821(2) 1 calc R U P A 1
H5B H 0.6114 0.4762 0.3805 0.085 Uiso 0.821(2) 1 calc R U P A 1
H5C H 0.5664 0.3908 0.5076 0.085 Uiso 0.821(2) 1 calc R U P A 1
C6 C 0.6356(7) 0.5761(6) 0.7095(12) 0.069(2) Uani 0.821(2) 1 d . . P A 1
H6A H 0.6750 0.6209 0.7932 0.104 Uiso 0.821(2) 1 calc R U P A 1
H6B H 0.5762 0.5247 0.7558 0.104 Uiso 0.821(2) 1 calc R U P A 1
H6C H 0.6201 0.6105 0.6295 0.104 Uiso 0.821(2) 1 calc R U P A 1
Sb1' Sb 0.6667 0.3333 0.6350(2) 0.0304(6) Uani 0.179(2) 3 d DS T P A 5
N1' N 0.733(2) 0.4666(7) 0.750(3) 0.0318(8) Uani 0.179(2) 1 d D . P A 5
Si1' Si 0.8258(9) 0.5197(8) 0.8888(16) 0.0444(4) Uani 0.179(2) 1 d D . P A 5
C1' C 0.934(2) 0.632(2) 0.798(5) 0.073(2) Uani 0.179(2) 1 d D . P A 5
H1D H 0.9125 0.6749 0.7554 0.109 Uiso 0.179(2) 1 calc R U P A 5
H1E H 0.9616 0.6125 0.7119 0.109 Uiso 0.179(2) 1 calc R U P A 5
H1F H 0.9826 0.6657 0.8799 0.109 Uiso 0.179(2) 1 calc R U P A 5
C2' C 0.884(3) 0.453(2) 0.966(5) 0.075(2) Uani 0.179(2) 1 d D . P A 5
H2D H 0.9011 0.4247 0.8770 0.112 Uiso 0.179(2) 1 calc R U P A 5
H2E H 0.8396 0.4011 1.0368 0.112 Uiso 0.179(2) 1 calc R U P A 5
H2F H 0.9423 0.4965 1.0250 0.112 Uiso 0.179(2) 1 calc R U P A 5
C3' C 0.800(3) 0.571(3) 1.068(4) 0.088(3) Uani 0.179(2) 1 d D . P A 5
H3D H 0.7776 0.6152 1.0349 0.132 Uiso 0.179(2) 1 calc R U P A 5
H3E H 0.8585 0.6064 1.1316 0.132 Uiso 0.179(2) 1 calc R U P A 5
H3F H 0.7501 0.5193 1.1319 0.132 Uiso 0.179(2) 1 calc R U P A 5
Si2' Si 0.7180(7) 0.5516(6) 0.6440(12) 0.0415(3) Uani 0.179(2) 1 d D . P A 5
C4' C 0.782(2) 0.573(2) 0.444(3) 0.069(2) Uani 0.179(2) 1 d D . P A 5
H4D H 0.7779 0.5132 0.4077 0.104 Uiso 0.179(2) 1 calc R U P A 5
H4E H 0.8498 0.6224 0.4567 0.104 Uiso 0.179(2) 1 calc R U P A 5
H4F H 0.7518 0.5946 0.3662 0.104 Uiso 0.179(2) 1 calc R U P A 5
C5' C 0.5882(14) 0.489(2) 0.568(4) 0.0565(15) Uani 0.179(2) 1 d D . P A 5
H5D H 0.5777 0.4364 0.4965 0.085 Uiso 0.179(2) 1 calc R U P A 5
H5E H 0.5767 0.5351 0.5109 0.085 Uiso 0.179(2) 1 calc R U P A 5
H5F H 0.5440 0.4628 0.6584 0.085 Uiso 0.179(2) 1 calc R U P A 5
C6' C 0.740(2) 0.6624(18) 0.735(4) 0.069(2) Uani 0.179(2) 1 d D . P A 5
H6D H 0.7925 0.6839 0.8115 0.104 Uiso 0.179(2) 1 calc R U P A 5
H6E H 0.6816 0.6518 0.7903 0.104 Uiso 0.179(2) 1 calc R U P A 5
H6F H 0.7569 0.7115 0.6530 0.104 Uiso 0.179(2) 1 calc R U P A 5
C7 C 0.913(3) 1.028(2) 0.272(5) 0.101(9) Uani 0.1667 1 d D . P B -1
H7A H 0.8463 0.9859 0.3073 0.152 Uiso 0.1667 1 calc R U P B -1
H7B H 0.9128 1.0444 0.1600 0.152 Uiso 0.1667 1 calc R U P B -1
H7C H 0.9412 1.0874 0.3357 0.152 Uiso 0.1667 1 calc R U P B -1
C8 C 1.109(2) 1.046(2) 0.224(6) 0.101(9) Uani 0.1667 1 d D . P B -1
H8A H 1.1470 1.0138 0.2393 0.152 Uiso 0.1667 1 calc R U P B -1
H8B H 1.1391 1.1064 0.2834 0.152 Uiso 0.1667 1 calc R U P B -1
H8C H 1.1071 1.0588 0.1112 0.152 Uiso 0.1667 1 calc R U P B -1
C9 C 0.925(2) 0.851(2) 0.184(5) 0.101(9) Uani 0.1667 1 d D . P B -1
H9A H 0.8592 0.8104 0.2211 0.152 Uiso 0.1667 1 calc R U P B -1
H9B H 0.9612 0.8171 0.1989 0.152 Uiso 0.1667 1 calc R U P B -1
H9C H 0.9246 0.8650 0.0706 0.152 Uiso 0.1667 1 calc R U P B -1
Si3 Si 0.9841(14) 0.9662(10) 0.299(2) 0.062(4) Uani 0.1667 1 d D . P B -1
N2 N 0.985(3) 0.936(3) 0.487(2) 0.079(10) Uiso 0.1667 1 d D . P B -1
H2N H 0.9822 0.8794 0.4907 0.095 Uiso 0.1667 1 calc R U P B -1
Si4 Si 0.990(2) 0.9760(10) 0.6686(19) 0.062(4) Uani 0.1667 1 d D . P B -1
C10 C 1.043(3) 0.918(2) 0.797(5) 0.101(9) Uani 0.1667 1 d D . P B -1
H10A H 1.1057 0.9333 0.7554 0.152 Uiso 0.1667 1 calc R U P B -1
H10B H 1.0000 0.8486 0.7975 0.152 Uiso 0.1667 1 calc R U P B -1
H10C H 1.0503 0.9428 0.9059 0.152 Uiso 0.1667 1 calc R U P B -1
C11 C 0.867(3) 0.941(2) 0.742(5) 0.101(9) Uani 0.1667 1 d D . P B -1
H11A H 0.8260 0.8711 0.7356 0.152 Uiso 0.1667 1 calc R U P B -1
H11B H 0.8400 0.9717 0.6757 0.152 Uiso 0.1667 1 calc R U P B -1
H11C H 0.8709 0.9617 0.8522 0.152 Uiso 0.1667 1 calc R U P B -1
C12 C 1.069(3) 1.1100(16) 0.679(5) 0.101(9) Uani 0.1667 1 d D . P B -1
H12A H 1.1335 1.1283 0.6406 0.152 Uiso 0.1667 1 calc R U P B -1
H12B H 1.0729 1.1313 0.7890 0.152 Uiso 0.1667 1 calc R U P B -1
H12C H 1.0417 1.1403 0.6123 0.152 Uiso 0.1667 1 calc R U P B -1

loop_
_atom_site_aniso_label
_atom_site_aniso_U_11
_atom_site_aniso_U_22
_atom_site_aniso_U_33
_atom_site_aniso_U_23
_atom_site_aniso_U_13
_atom_site_aniso_U_12
Sb1 0.02769(13) 0.02769(13) 0.02026(16) 0.000 0.000 0.01384(6)
N1 0.030(2) 0.0261(12) 0.0387(16) 0.0019(11) -0.0003(13) 0.0140(12)
Si1 0.0386(9) 0.0388(11) 0.0517(8) -0.0077(9) -0.0069(7) 0.0161(9)
C1 0.040(3) 0.082(6) 0.080(5) 0.002(4) -0.008(3) 0.017(3)
C2 0.069(5) 0.084(6) 0.063(5) 0.002(4) -0.026(4) 0.033(4)
C3 0.068(5) 0.087(6) 0.111(8) -0.056(6) -0.034(5) 0.041(5)
Si2 0.0448(8) 0.0385(9) 0.0442(9) -0.0039(6) -0.0070(6) 0.0232(8)
C4 0.074(5) 0.058(4) 0.067(5) 0.021(3) -0.009(4) 0.026(4)
C5 0.045(3) 0.056(3) 0.064(4) 0.003(3) -0.007(3) 0.022(3)
C6 0.074(5) 0.066(4) 0.085(5) -0.006(4) -0.006(4) 0.048(4)
Sb1' 0.0349(8) 0.0349(8) 0.0213(9) 0.000 0.000 0.0175(4)
N1' 0.030(2) 0.0261(12) 0.0387(16) 0.0019(11) -0.0003(13) 0.0140(12)
Si1' 0.0386(9) 0.0388(11) 0.0517(8) -0.0077(9) -0.0069(7) 0.0161(9)
C1' 0.040(3) 0.082(6) 0.080(5) 0.002(4) -0.008(3) 0.017(3)
C2' 0.069(5) 0.084(6) 0.063(5) 0.002(4) -0.026(4) 0.033(4)
C3' 0.068(5) 0.087(6) 0.111(8) -0.056(6) -0.034(5) 0.041(5)
Si2' 0.0448(8) 0.0385(9) 0.0442(9) -0.0039(6) -0.0070(6) 0.0232(8)
C4' 0.074(5) 0.058(4) 0.067(5) 0.021(3) -0.009(4) 0.026(4)
C5' 0.045(3) 0.056(3) 0.064(4) 0.003(3) -0.007(3) 0.022(3)
C6' 0.074(5) 0.066(4) 0.085(5) -0.006(4) -0.006(4) 0.048(4)
C7 0.082(14) 0.071(12) 0.092(17) -0.042(10) 0.025(11) -0.006(10)
C8 0.082(14) 0.071(12) 0.092(17) -0.042(10) 0.025(11) -0.006(10)
C9 0.082(14) 0.071(12) 0.092(17) -0.042(10) 0.025(11) -0.006(10)
Si3 0.074(10) 0.060(4) 0.042(6) 0.004(4) -0.007(7) 0.025(9)
Si4 0.074(10) 0.060(4) 0.042(6) 0.004(4) -0.007(7) 0.025(9)
C10 0.082(14) 0.071(12) 0.092(17) -0.042(10) 0.025(11) -0.006(10)
C11 0.082(14) 0.071(12) 0.092(17) -0.042(10) 0.025(11) -0.006(10)
C12 0.082(14) 0.071(12) 0.092(17) -0.042(10) 0.025(11) -0.006(10)

loop_
_atom_type_symbol
_atom_type_description
_atom_type_scat_dispersion_real
_atom_type_scat_dispersion_imag
_atom_type_scat_source
C C 0.0033 0.0016 'International Tables Vol C Tables 4.2.6.8 and 6.1.1.4'
H H 0.0000 0.0000 'International Tables Vol C Tables 4.2.6.8 and 6.1.1.4'
N N 0.0061 0.0033 'International Tables Vol C Tables 4.2.6.8 and 6.1.1.4'
Si Si 0.0817 0.0704 'International Tables Vol C Tables 4.2.6.8 and 6.1.1.4'
Sb Sb -0.5866 1.5461 'International Tables Vol C Tables 4.2.6.8 and 6.1.1.4'

loop_
_geom_angle_atom_site_label_1
_geom_angle_atom_site_label_2
_geom_angle_atom_site_label_3
_geom_angle
_geom_angle_site_symmetry_1
_geom_angle_site_symmetry_3
N1 Sb1 N1 103.42(19) . 3_665
N1 Sb1 N1 103.42(19) . 2_655
N1 Sb1 N1 103.42(19) 3_665 2_655
Si2 N1 Si1 118.0(2) . .
Si2 N1 Sb1 128.8(3) . .
Si1 N1 Sb1 108.8(2) . .
N1 Si1 C3 114.0(4) . .
N1 Si1 C2 112.6(3) . .
C3 Si1 C2 105.4(5) . .
N1 Si1 C1 110.6(4) . .
C3 Si1 C1 106.9(5) . .
C2 Si1 C1 106.7(4) . .
Si1 C1 H1A 109.5 . .
Si1 C1 H1B 109.5 . .
H1A C1 H1B 109.5 . .
Si1 C1 H1C 109.5 . .
H1A C1 H1C 109.5 . .
H1B C1 H1C 109.5 . .
Si1 C2 H2A 109.5 . .
Si1 C2 H2B 109.5 . .
H2A C2 H2B 109.5 . .
Si1 C2 H2C 109.5 . .
H2A C2 H2C 109.5 . .
H2B C2 H2C 109.5 . .
Si1 C3 H3A 109.5 . .
Si1 C3 H3B 109.5 . .
H3A C3 H3B 109.5 . .
Si1 C3 H3C 109.5 . .
H3A C3 H3C 109.5 . .
H3B C3 H3C 109.5 . .
N1 Si2 C5 113.2(3) . .
N1 Si2 C6 112.5(4) . .
C5 Si2 C6 107.3(4) . .
N1 Si2 C4 110.5(4) . .
C5 Si2 C4 106.4(4) . .
C6 Si2 C4 106.4(5) . .
Si2 C4 H4A 109.5 . .
Si2 C4 H4B 109.5 . .
H4A C4 H4B 109.5 . .
Si2 C4 H4C 109.5 . .
H4A C4 H4C 109.5 . .
H4B C4 H4C 109.5 . .
Si2 C5 H5A 109.5 . .
Si2 C5 H5B 109.5 . .
H5A C5 H5B 109.5 . .
Si2 C5 H5C 109.5 . .
H5A C5 H5C 109.5 . .
H5B C5 H5C 109.5 . .
Si2 C6 H6A 109.5 . .
Si2 C6 H6B 109.5 . .
H6A C6 H6B 109.5 . .
Si2 C6 H6C 109.5 . .
H6A C6 H6C 109.5 . .
H6B C6 H6C 109.5 . .
N1' Sb1' N1' 100.3(10) . 3_665
N1' Sb1' N1' 100.3(10) . 2_655
N1' Sb1' N1' 100.3(10) 3_665 2_655
Si1' N1' Si2' 112.2(7) . .
Si1' N1' Sb1' 133.3(9) . .
Si2' N1' Sb1' 111.3(6) . .
N1' Si1' C2' 120.2(12) . .
N1' Si1' C3' 115.7(14) . .
C2' Si1' C3' 105.3(15) . .
N1' Si1' C1' 110.0(14) . .
C2' Si1' C1' 101.6(14) . .
C3' Si1' C1' 101.6(15) . .
Si1' C1' H1D 109.5 . .
Si1' C1' H1E 109.5 . .
H1D C1' H1E 109.5 . .
Si1' C1' H1F 109.5 . .
H1D C1' H1F 109.5 . .
H1E C1' H1F 109.5 . .
Si1' C2' H2D 109.5 . .
Si1' C2' H2E 109.5 . .
H2D C2' H2E 109.5 . .
Si1' C2' H2F 109.5 . .
H2D C2' H2F 109.5 . .
H2E C2' H2F 109.5 . .
Si1' C3' H3D 109.5 . .
Si1' C3' H3E 109.5 . .
H3D C3' H3E 109.5 . .
Si1' C3' H3F 109.5 . .
H3D C3' H3F 109.5 . .
H3E C3' H3F 109.5 . .
N1' Si2' C6' 121.3(12) . .
N1' Si2' C4' 108.4(15) . .
C6' Si2' C4' 112.0(14) . .
N1' Si2' C5' 107.4(11) . .
C6' Si2' C5' 106.5(13) . .
C4' Si2' C5' 98.6(13) . .
Si2' C4' H4D 109.5 . .
Si2' C4' H4E 109.5 . .
H4D C4' H4E 109.5 . .
Si2' C4' H4F 109.5 . .
H4D C4' H4F 109.5 . .
H4E C4' H4F 109.5 . .
Si2' C5' H5D 109.5 . .
Si2' C5' H5E 109.5 . .
H5D C5' H5E 109.5 . .
Si2' C5' H5F 109.5 . .
H5D C5' H5F 109.5 . .
H5E C5' H5F 109.5 . .
Si2' C6' H6D 109.5 . .
Si2' C6' H6E 109.5 . .
H6D C6' H6E 109.5 . .
Si2' C6' H6F 109.5 . .
H6D C6' H6F 109.5 . .
H6E C6' H6F 109.5 . .
Si3 C7 H7A 109.5 . .
Si3 C7 H7B 109.5 . .
H7A C7 H7B 109.5 . .
Si3 C7 H7C 109.5 . .
H7A C7 H7C 109.5 . .
H7B C7 H7C 109.5 . .
Si3 C8 H8A 109.5 . .
Si3 C8 H8B 109.5 . .
H8A C8 H8B 109.5 . .
Si3 C8 H8C 109.5 . .
H8A C8 H8C 109.5 . .
H8B C8 H8C 109.5 . .
Si3 C9 H9A 109.5 . .
Si3 C9 H9B 109.5 . .
H9A C9 H9B 109.5 . .
Si3 C9 H9C 109.5 . .
H9A C9 H9C 109.5 . .
H9B C9 H9C 109.5 . .
N2 Si3 C8 110.9(15) . .
N2 Si3 C9 106.0(19) . .
C8 Si3 C9 109.8(9) . .
N2 Si3 C7 112.0(18) . .
C8 Si3 C7 109.3(9) . .
C9 Si3 C7 108.8(9) . .
Si4 N2 Si3 141(3) . .
Si4 N2 H2N 109.7 . .
Si3 N2 H2N 109.7 . .
N2 Si4 C11 110.4(15) . .
N2 Si4 C12 111.6(17) . .
C11 Si4 C12 109.5(9) . .
N2 Si4 C10 106.7(19) . .
C11 Si4 C10 109.4(9) . .
C12 Si4 C10 109.3(9) . .
Si4 C10 H10A 109.5 . .
Si4 C10 H10B 109.5 . .
H10A C10 H10B 109.5 . .
Si4 C10 H10C 109.5 . .
H10A C10 H10C 109.5 . .
H10B C10 H10C 109.5 . .
Si4 C11 H11A 109.5 . .
Si4 C11 H11B 109.5 . .
H11A C11 H11B 109.5 . .
Si4 C11 H11C 109.5 . .
H11A C11 H11C 109.5 . .
H11B C11 H11C 109.5 . .
Si4 C12 H12A 109.5 . .
Si4 C12 H12B 109.5 . .
H12A C12 H12B 109.5 . .
Si4 C12 H12C 109.5 . .
H12A C12 H12C 109.5 . .
H12B C12 H12C 109.5 . .

loop_
_geom_bond_atom_site_label_1
_geom_bond_atom_site_label_2
_geom_bond_distance
_geom_bond_site_symmetry_2
Sb1 N1 2.100(5) .
Sb1 N1 2.100(5) 3_665
Sb1 N1 2.100(5) 2_655
N1 Si2 1.755(4) .
N1 Si1 1.768(4) .
Si1 C3 1.839(8) .
Si1 C2 1.860(8) .
Si1 C1 1.891(8) .
C1 H1A 0.9800 .
C1 H1B 0.9800 .
C1 H1C 0.9800 .
C2 H2A 0.9800 .
C2 H2B 0.9800 .
C2 H2C 0.9800 .
C3 H3A 0.9800 .
C3 H3B 0.9800 .
C3 H3C 0.9800 .
Si2 C5 1.833(8) .
Si2 C6 1.863(8) .
Si2 C4 1.865(9) .
C4 H4A 0.9800 .
C4 H4B 0.9800 .
C4 H4C 0.9800 .
C5 H5A 0.9800 .
C5 H5B 0.9800 .
C5 H5C 0.9800 .
C6 H6A 0.9800 .
C6 H6B 0.9800 .
C6 H6C 0.9800 .
Sb1' N1' 2.096(7) .
Sb1' N1' 2.096(7) 3_665
Sb1' N1' 2.096(7) 2_655
N1' Si1' 1.742(7) .
N1' Si2' 1.752(7) .
Si1' C2' 1.867(17) .
Si1' C3' 1.868(18) .
Si1' C1' 1.933(17) .
C1' H1D 0.9800 .
C1' H1E 0.9800 .
C1' H1F 0.9800 .
C2' H2D 0.9800 .
C2' H2E 0.9800 .
C2' H2F 0.9800 .
C3' H3D 0.9800 .
C3' H3E 0.9800 .
C3' H3F 0.9800 .
Si2' C6' 1.806(17) .
Si2' C4' 1.913(17) .
Si2' C5' 1.918(16) .
C4' H4D 0.9800 .
C4' H4E 0.9800 .
C4' H4F 0.9800 .
C5' H5D 0.9800 .
C5' H5E 0.9800 .
C5' H5F 0.9800 .
C6' H6D 0.9800 .
C6' H6E 0.9800 .
C6' H6F 0.9800 .
C7 Si3 1.879(18) .
C7 H7A 0.9800 .
C7 H7B 0.9800 .
C7 H7C 0.9800 .
C8 Si3 1.875(18) .
C8 H8A 0.9800 .
C8 H8B 0.9800 .
C8 H8C 0.9800 .
C9 Si3 1.879(18) .
C9 H9A 0.9800 .
C9 H9B 0.9800 .
C9 H9C 0.9800 .
Si3 N2 1.656(17) .
N2 Si4 1.649(17) .
N2 H2N 0.8800 .
Si4 C11 1.876(18) .
Si4 C12 1.879(18) .
Si4 C10 1.879(18) .
C10 H10A 0.9800 .
C10 H10B 0.9800 .
C10 H10C 0.9800 .
C11 H11A 0.9800 .
C11 H11B 0.9800 .
C11 H11C 0.9800 .
C12 H12A 0.9800 .
C12 H12B 0.9800 .
C12 H12C 0.9800 .

loop_
_geom_torsion_atom_site_label_1
_geom_torsion_atom_site_label_2
_geom_torsion_atom_site_label_3
_geom_torsion_atom_site_label_4
_geom_torsion
Si2 N1 Si1 C3 48.6(7)
Sb1 N1 Si1 C3 -110.1(5)
Si2 N1 Si1 C2 168.6(5)
Sb1 N1 Si1 C2 10.0(6)
Si2 N1 Si1 C1 -72.0(6)
Sb1 N1 Si1 C1 129.3(5)
Si1 N1 Si2 C5 164.7(4)
Sb1 N1 Si2 C5 -41.5(6)
Si1 N1 Si2 C6 -73.4(6)
Sb1 N1 Si2 C6 80.4(5)
Si1 N1 Si2 C4 45.4(7)
Sb1 N1 Si2 C4 -160.8(5)
Si2' N1' Si1' C2' -159(2)
Sb1' N1' Si1' C2' -1(4)
Si2' N1' Si1' C3' 73(3)
Sb1' N1' Si1' C3' -130(3)
Si2' N1' Si1' C1' -42(3)
Sb1' N1' Si1' C1' 116(3)
Si1' N1' Si2' C6' -33(3)
Sb1' N1' Si2' C6' 164.1(17)
Si1' N1' Si2' C4' 98(2)
Sb1' N1' Si2' C4' -64(2)
Si1' N1' Si2' C5' -155.9(19)
Sb1' N1' Si2' C5' 41(2)
C8 Si3 N2 Si4 84(3)
C9 Si3 N2 Si4 -156(3)
C7 Si3 N2 Si4 -38(3)
Si3 N2 Si4 C11 87(3)
Si3 N2 Si4 C12 -35(4)
Si3 N2 Si4 C10 -155(3)
